data_4322376
loop_
_publ_author_name
'Carsten Rennekamp'
'Helge Wessel'
'Herbert W. Roesky'
'Peter M\"uller'
'Hans-Georg Schmidt'
'Mathias Noltemeyer'
'Isabel Us\'on'
'Andrew R. Barron'

_publ_section_title
;
 An Alternative Approach to Al202 Ring Systems by Unexpected Cleavage of
 Stable Al-F- and Si-O- Bonds
;
_journal_name_full 'Inorganic Chemistry'
_journal_page_first 5235
_journal_page_last 5240
_journal_paper_doi 10.1021/ic990185e
_journal_volume 38
_journal_year 1999
_chemical_formula_sum 'C26 H44 Al2 F2 O14'
_chemical_formula_weight 672.57
_chemical_name_systematic
; 
 compound 2 
;
_chemical_temperature_decomposition 413
_space_group_IT_number 19
_symmetry_cell_setting orthorhombic
_symmetry_space_group_name_Hall 'P 2ac 2ab'
_symmetry_space_group_name_H-M 'P 21 21 21'
_atom_sites_solution_hydrogens geom
_atom_sites_solution_primary direct
_atom_sites_solution_secondary difmap
_audit_creation_method SHELXL
_cell_angle_alpha 90.00
_cell_angle_beta 90.00
_cell_angle_gamma 90.00
_cell_formula_units_Z 4
_cell_length_a 12.173(2)
_cell_length_b 13.319(3)
_cell_length_c 20.512(4)
_cell_measurement_reflns_used 44
_cell_measurement_temperature 200(2)
_cell_measurement_theta_max 12.5
_cell_measurement_theta_min 10
_cell_volume 3325.7(11)
_computing_cell_refinement 'STOE DIF4'
_computing_data_collection 'STOE DIF4'
_computing_data_reduction 'STOE REDU4'
_computing_molecular_graphics SHELXTL
_computing_publication_material SHELXTL
_computing_structure_refinement 'SHELXL-93 (Sheldrick, 1993)'
_computing_structure_solution 'SHELXS-86 (Sheldrick, 1990)'
_diffrn_ambient_temperature 200(2)
_diffrn_measurement_device 'STOE AED2 four circle diffractometer'
_diffrn_measurement_method 'profile fitted theta omega scans'
_diffrn_radiation_monochromator graphite
_diffrn_radiation_source 'fine-focus sealed tube'
_diffrn_radiation_type MoK\a
_diffrn_radiation_wavelength 0.71073
_diffrn_reflns_av_R_equivalents 0.0551
_diffrn_reflns_av_sigmaI/netI 0.0442
_diffrn_reflns_limit_h_max 14
_diffrn_reflns_limit_h_min -1
_diffrn_reflns_limit_k_max 15
_diffrn_reflns_limit_k_min -15
_diffrn_reflns_limit_l_max 24
_diffrn_reflns_limit_l_min -24
_diffrn_reflns_number 3649
_diffrn_reflns_theta_max 24.94
_diffrn_reflns_theta_min 3.49
_diffrn_standards_decay_% none
_diffrn_standards_interval_time '90 min'
_diffrn_standards_number 3
_exptl_absorpt_coefficient_mu 0.161
_exptl_absorpt_correction_type none
_exptl_crystal_colour none
_exptl_crystal_density_diffrn 1.343
_exptl_crystal_density_meas ?
_exptl_crystal_density_method none
_exptl_crystal_description blocks
_exptl_crystal_F_000 1424
_exptl_crystal_size_max 0.50
_exptl_crystal_size_mid 0.50
_exptl_crystal_size_min 0.20
_refine_diff_density_max 0.375
_refine_diff_density_min -0.337
_refine_diff_density_rms 0.056
_refine_ls_abs_structure_details 'Flack H D (1983), Acta Cryst. A39, 876-881'
_refine_ls_abs_structure_Flack -0.58(43)
_refine_ls_extinction_method none
_refine_ls_goodness_of_fit_all 1.076
_refine_ls_goodness_of_fit_obs 1.104
_refine_ls_hydrogen_treatment riding
_refine_ls_matrix_type full
_refine_ls_number_parameters 390
_refine_ls_number_reflns 3348
_refine_ls_number_restraints 0
_refine_ls_restrained_S_all 1.084
_refine_ls_restrained_S_obs 1.104
_refine_ls_R_factor_all 0.0839
_refine_ls_R_factor_obs 0.0657
_refine_ls_shift/esd_max 0.000
_refine_ls_shift/esd_mean 0.000
_refine_ls_structure_factor_coef Fsqd
_refine_ls_weighting_details 'w=1/[\s^2^(Fo^2^)+(0.0899P)^2^+2.4570P] where P=(Fo^2^+2Fc^2^)/3'
_refine_ls_weighting_scheme calc
_refine_ls_wR_factor_all 0.1807
_refine_ls_wR_factor_obs 0.1623
_reflns_number_observed 2671
_reflns_number_total 3349
_reflns_observed_criterion >2sigma(I)
_cod_data_source_file ic990185e_2.cif
_cod_data_source_block roe737
_cod_depositor_comments
;
The following automatic conversions were performed:

'_exptl_crystal_density_meas' value 'none' was changed to '?' - the
value is perceived as not measured.

Automatic conversion script
Id: cif_fix_values 3008 2015-01-20 13:52:24Z robertas 

The following automatic conversions were performed:

'_refine_ls_weighting_scheme' value 'calc
w=1/[\s^2^(Fo^2^)+(0.0899P)^2^+2.4570P] where P=(Fo^2^+2Fc^2^)/3' was
changed to 'calc'. New tag '_refine_ls_weighting_details' was
created. The value of the new tag was set to
'w=1/[\s^2^(Fo^2^)+(0.0899P)^2^+2.4570P] where P=(Fo^2^+2Fc^2^)/3'.

Automatic conversion script
Id: cif_fix_values 3143 2015-03-26 13:38:13Z robertas 
;
_cod_original_cell_volume 3325.7(12)
_cod_database_code 4322376

loop_
_symmetry_equiv_pos_as_xyz
'x, y, z'
'-x+1/2, -y, z+1/2'
'-x, y+1/2, -z+1/2'
'x+1/2, -y+1/2, -z'

loop_
_atom_site_aniso_label
_atom_site_aniso_U_11
_atom_site_aniso_U_22
_atom_site_aniso_U_33
_atom_site_aniso_U_23
_atom_site_aniso_U_13
_atom_site_aniso_U_12
Al1 0.0285(8) 0.0500(10) 0.0611(11) 0.0049(9) 0.0065(8) -0.0025(8)
F1 0.069(2) 0.068(2) 0.081(3) 0.006(2) 0.029(2) 0.008(2)
C1 0.045(4) 0.047(4) 0.133(7) 0.023(5) -0.006(4) -0.009(3)
O1 0.033(2) 0.056(2) 0.054(2) 0.010(2) 0.003(2) 0.001(2)
Al2 0.0278(8) 0.0445(9) 0.0703(12) 0.0075(9) 0.0054(9) -0.0009(8)
F2 0.045(2) 0.058(2) 0.137(4) 0.025(3) -0.034(3) -0.011(2)
C2 0.099(6) 0.051(4) 0.121(7) 0.006(5) 0.055(6) 0.013(5)
O2 0.032(2) 0.044(2) 0.068(3) 0.010(2) 0.002(2) 0.001(2)
O3 0.029(2) 0.039(2) 0.051(2) 0.003(2) 0.002(2) 0.002(2)
C3 0.030(3) 0.047(3) 0.048(3) 0.005(3) -0.001(3) 0.000(3)
O4 0.027(2) 0.046(2) 0.054(2) 0.003(2) 0.005(2) -0.005(2)
C4 0.033(3) 0.046(3) 0.054(4) 0.006(3) 0.000(3) 0.004(3)
C11 0.030(3) 0.060(4) 0.056(4) 0.000(3) -0.006(3) 0.008(3)
C12 0.045(4) 0.099(6) 0.059(4) -0.012(4) -0.001(3) -0.010(4)
O12 0.051(3) 0.196(8) 0.087(4) -0.047(5) 0.013(3) -0.018(4)
O13 0.055(3) 0.129(5) 0.066(3) -0.036(3) -0.003(3) -0.018(3)
C13 0.092(7) 0.269(19) 0.096(8) -0.102(10) 0.019(6) -0.059(10)
C14 0.241(18) 0.126(10) 0.111(8) -0.057(8) 0.054(11) -0.073(12)
C21 0.031(3) 0.045(3) 0.054(3) -0.001(3) 0.001(3) 0.001(3)
O22 0.038(2) 0.079(3) 0.085(4) -0.027(3) 0.001(2) -0.010(2)
C22 0.050(4) 0.045(3) 0.061(4) -0.002(3) -0.005(3) -0.003(3)
O23 0.073(3) 0.087(4) 0.050(3) -0.002(3) 0.001(3) -0.018(3)
C23 0.082(6) 0.112(7) 0.067(5) -0.006(5) -0.017(5) -0.029(6)
C24 0.115(9) 0.146(11) 0.137(10) 0.033(9) -0.063(8) -0.020(8)
O31 0.038(2) 0.053(3) 0.075(3) 0.016(2) 0.006(2) -0.002(2)
C31 0.040(3) 0.046(3) 0.048(3) 0.004(3) -0.004(3) -0.001(3)
C32 0.046(4) 0.059(4) 0.077(5) 0.022(4) 0.012(3) -0.002(3)
C33 0.075(5) 0.070(5) 0.109(7) 0.031(5) 0.015(5) -0.004(5)
C41 0.037(3) 0.055(4) 0.053(4) 0.000(3) 0.000(3) 0.004(3)
C42 0.042(4) 0.081(5) 0.059(4) -0.013(4) -0.006(3) 0.005(4)
O42 0.035(3) 0.257(10) 0.083(4) -0.048(5) 0.000(3) -0.015(4)
O43 0.057(3) 0.116(5) 0.058(3) -0.008(3) -0.007(3) -0.004(3)
C43 0.076(6) 0.204(13) 0.060(5) -0.019(7) -0.019(5) -0.015(8)
C51 0.031(3) 0.070(4) 0.062(4) 0.003(3) -0.005(3) -0.001(3)
C52 0.047(4) 0.095(6) 0.060(4) 0.002(4) -0.003(4) 0.011(4)
O52 0.052(3) 0.174(7) 0.068(3) -0.002(4) 0.007(3) -0.001(4)
O53 0.064(3) 0.170(7) 0.064(3) -0.037(4) -0.001(3) -0.012(4)
C61 0.034(3) 0.055(4) 0.053(4) 0.010(3) -0.002(3) 0.004(3)
O61 0.042(2) 0.045(2) 0.088(3) 0.013(2) 0.004(2) 0.002(2)
C62 0.050(4) 0.052(4) 0.077(5) 0.005(3) 0.001(4) -0.005(3)
C63 0.079(6) 0.060(5) 0.138(8) 0.017(5) -0.019(6) 0.002(4)

loop_
_atom_site_label
_atom_site_type_symbol
_atom_site_fract_x
_atom_site_fract_y
_atom_site_fract_z
_atom_site_U_iso_or_equiv
_atom_site_thermal_displace_type
_atom_site_occupancy
_atom_site_calc_flag
_atom_site_refinement_flags
_atom_site_disorder_group
Al1 Al 0.84446(14) 0.47399(14) 0.01184(10) 0.0465(5) Uani 1 d . .
F1 F 0.7899(3) 0.5204(3) 0.0802(2) 0.0725(12) Uani 1 d . .
C1 C 0.7392(6) 0.4415(5) -0.0534(5) 0.075(2) Uani 1 d . .
H1A H 0.7407(34) 0.3691(8) -0.0616(21) 0.113 Uiso 1 calc R .
H1B H 0.7568(28) 0.4776(35) -0.0936(10) 0.113 Uiso 1 calc R .
H1C H 0.6658(8) 0.4611(40) -0.0384(13) 0.113 Uiso 1 calc R .
O1 O 0.8539(3) 0.3343(3) 0.0529(2) 0.0476(10) Uani 1 d . .
Al2 Al 1.05127(14) 0.56829(14) -0.03927(10) 0.0475(5) Uani 1 d . .
F2 F 1.1530(3) 0.5788(3) 0.0156(3) 0.0801(14) Uani 1 d . .
C2 C 1.0982(8) 0.5288(6) -0.1243(5) 0.090(3) Uani 1 d . .
H2A H 1.0371(18) 0.4963(46) -0.1472(13) 0.136 Uiso 1 calc R .
H2B H 1.1596(37) 0.4816(40) -0.1205(5) 0.136 Uiso 1 calc R .
H2C H 1.1218(53) 0.5881(9) -0.1488(13) 0.136 Uiso 1 calc R .
O2 O 1.0540(3) 0.7149(3) -0.0571(2) 0.0482(11) Uani 1 d . .
O3 O 0.9915(3) 0.4447(3) -0.0046(2) 0.0398(9) Uani 1 d . .
C3 C 1.0377(4) 0.3515(4) 0.0136(3) 0.0417(13) Uani 1 d . .
O4 O 0.9057(3) 0.5974(3) -0.0195(2) 0.0423(9) Uani 1 d . .
C4 C 0.8650(4) 0.6973(4) -0.0256(3) 0.0441(14) Uani 1 d . .
C11 C 1.1371(5) 0.3643(5) 0.0589(3) 0.0484(15) Uani 1 d . .
H11A H 1.1665(5) 0.2970(5) 0.0697(3) 0.058 Uiso 1 calc R .
H11B H 1.1952(5) 0.4012(5) 0.0351(3) 0.058 Uiso 1 calc R .
C12 C 1.1129(6) 0.4189(7) 0.1212(4) 0.068(2) Uani 1 d . .
O12 O 1.0225(4) 0.4278(7) 0.1442(3) 0.111(3) Uani 1 d . .
O13 O 1.2026(4) 0.4550(5) 0.1481(3) 0.083(2) Uani 1 d . .
C13 C 1.1907(9) 0.5146(13) 0.2068(6) 0.152(7) Uani 1 d . .
H13A H 1.1215(9) 0.5534(13) 0.2038(6) 0.183 Uiso 1 calc R .
H13B H 1.1839(9) 0.4686(13) 0.2445(6) 0.183 Uiso 1 calc R .
C14 C 1.2711(15) 0.5766(10) 0.2179(6) 0.159(7) Uani 1 d . .
H14A H 1.2517(48) 0.6208(68) 0.2544(44) 0.239 Uiso 1 calc R .
H14B H 1.2846(74) 0.6172(70) 0.1788(23) 0.239 Uiso 1 calc R .
H14C H 1.3375(32) 0.5387(11) 0.2289(64) 0.239 Uiso 1 calc R .
C21 C 1.0763(5) 0.2930(4) -0.0467(3) 0.0431(13) Uani 1 d . .
H21A H 1.1291(5) 0.3349(4) -0.0712(3) 0.052 Uiso 1 calc R .
H21B H 1.1155(5) 0.2319(4) -0.0321(3) 0.052 Uiso 1 calc R .
O22 O 0.8934(4) 0.2415(4) -0.0744(3) 0.0673(14) Uani 1 d . .
C22 C 0.9836(5) 0.2626(5) -0.0918(3) 0.052(2) Uani 1 d . .
O23 O 1.0209(4) 0.2562(4) -0.1530(2) 0.0701(14) Uani 1 d . .
C23 C 0.9422(8) 0.2220(8) -0.2027(4) 0.087(3) Uani 1 d . .
H23A H 0.9783(8) 0.1735(8) -0.2324(4) 0.105 Uiso 1 calc R .
H23B H 0.8794(8) 0.1879(8) -0.1815(4) 0.105 Uiso 1 calc R .
C24 C 0.9031(11) 0.3080(10) -0.2398(6) 0.133(5) Uani 1 d . .
H24A H 0.8450(61) 0.2865(18) -0.2698(37) 0.199 Uiso 1 calc R .
H24B H 0.9641(23) 0.3369(48) -0.2647(39) 0.199 Uiso 1 calc R .
H24C H 0.8738(77) 0.3587(35) -0.2098(7) 0.199 Uiso 1 calc R .
O31 O 0.9698(3) 0.2065(3) 0.0682(2) 0.0554(12) Uani 1 d . .
C31 C 0.9455(5) 0.2958(4) 0.0467(3) 0.0444(13) Uani 1 d . .
C32 C 0.8815(6) 0.1431(5) 0.0935(4) 0.060(2) Uani 1 d . .
H32A H 0.8234(6) 0.1352(5) 0.0601(4) 0.073 Uiso 1 calc R .
H32B H 0.8484(6) 0.1747(5) 0.1325(4) 0.073 Uiso 1 calc R .
C33 C 0.9272(7) 0.0447(6) 0.1105(5) 0.085(3) Uani 1 d . .
H33A H 0.8704(17) 0.0040(19) 0.1317(29) 0.127 Uiso 1 calc R .
H33B H 0.9892(35) 0.0536(7) 0.1404(25) 0.127 Uiso 1 calc R .
H33C H 0.9524(48) 0.0108(21) 0.0709(6) 0.127 Uiso 1 calc R .
C41 C 0.8230(5) 0.7408(5) 0.0385(3) 0.0486(15) Uani 1 d . .
H41A H 0.7891(5) 0.8070(5) 0.0297(3) 0.058 Uiso 1 calc R .
H41B H 0.7650(5) 0.6961(5) 0.0559(3) 0.058 Uiso 1 calc R .
C42 C 0.9106(6) 0.7533(6) 0.0893(4) 0.061(2) Uani 1 d . .
O42 O 1.0040(4) 0.7653(8) 0.0783(3) 0.125(3) Uani 1 d . .
O43 O 0.8693(4) 0.7525(5) 0.1482(2) 0.077(2) Uani 1 d . .
C43 C 0.9492(8) 0.7654(11) 0.2006(4) 0.113(4) Uani 1 d . .
H43A H 1.0213(8) 0.7382(11) 0.1870(4) 0.136 Uiso 1 calc R .
H43B H 0.9584(8) 0.8378(11) 0.2103(4) 0.136 Uiso 1 calc R .
C44 C 0.9137(15) 0.7166(13) 0.2548(7) 0.166(6) Uiso 1 d . .
H44A H 0.9673(63) 0.7255(92) 0.2900(23) 0.248 Uiso 1 calc R .
H44B H 0.9057(114) 0.6449(22) 0.2451(21) 0.248 Uiso 1 calc R .
H44C H 0.8426(62) 0.7441(77) 0.2683(42) 0.248 Uiso 1 calc R .
C51 C 0.7700(5) 0.7046(6) -0.0749(3) 0.054(2) Uani 1 d . .
H51A H 0.7097(5) 0.6598(6) -0.0606(3) 0.065 Uiso 1 calc R .
H51B H 0.7414(5) 0.7742(6) -0.0749(3) 0.065 Uiso 1 calc R .
C52 C 0.8021(6) 0.6769(7) -0.1433(4) 0.067(2) Uani 1 d . .
O52 O 0.8931(4) 0.6860(7) -0.1649(3) 0.098(2) Uani 1 d . .
O53 O 0.7183(5) 0.6430(6) -0.1769(3) 0.099(2) Uani 1 d . .
C53 C 0.7319(17) 0.6391(14) -0.2585(8) 0.178(7) Uiso 1 d . .
H53A H 0.6638(17) 0.6545(14) -0.2829(8) 0.214 Uiso 1 calc R .
H53B H 0.7956(17) 0.6770(14) -0.2757(8) 0.214 Uiso 1 calc R .
C54 C 0.7485(20) 0.5516(17) -0.2503(10) 0.221(9) Uiso 1 d . .
H54A H 0.7187(131) 0.5135(21) -0.2871(47) 0.332 Uiso 1 calc R .
H54B H 0.7128(125) 0.5298(34) -0.2099(50) 0.332 Uiso 1 calc R .
H54C H 0.8278(22) 0.5398(25) -0.2471(83) 0.332 Uiso 1 calc R .
C61 C 0.9646(5) 0.7560(5) -0.0501(3) 0.0473(14) Uani 1 d . .
O61 O 0.9466(4) 0.8515(3) -0.0601(3) 0.0583(12) Uani 1 d . .
C62 C 1.0440(6) 0.9118(5) -0.0789(4) 0.060(2) Uani 1 d . .
H62A H 1.0984(6) 0.9120(5) -0.0431(4) 0.072 Uiso 1 calc R .
H62B H 1.0791(6) 0.8825(5) -0.1181(4) 0.072 Uiso 1 calc R .
C63 C 1.0078(8) 1.0133(6) -0.0924(6) 0.093(3) Uani 1 d . .
H63A H 1.0719(8) 1.0571(12) -0.0974(35) 0.139 Uiso 1 calc R .
H63B H 0.9624(50) 1.0375(21) -0.0563(18) 0.139 Uiso 1 calc R .
H63C H 0.9646(51) 1.0140(11) -0.1328(21) 0.139 Uiso 1 calc R .

loop_
_atom_type_symbol
_atom_type_description
_atom_type_scat_dispersion_real
_atom_type_scat_dispersion_imag
_atom_type_scat_source
C C 0.0033 0.0016 'International Tables Vol C Tables 4.2.6.8 and 6.1.1.4'
H H 0.0000 0.0000 'International Tables Vol C Tables 4.2.6.8 and 6.1.1.4'
O O 0.0106 0.0060 'International Tables Vol C Tables 4.2.6.8 and 6.1.1.4'
F F 0.0171 0.0103 'International Tables Vol C Tables 4.2.6.8 and 6.1.1.4'
Al Al 0.0645 0.0514 'International Tables Vol C Tables 4.2.6.8 and 6.1.1.4'

loop_
_geom_angle_atom_site_label_1
_geom_angle_atom_site_label_2
_geom_angle_atom_site_label_3
_geom_angle
_geom_angle_site_symmetry_1
_geom_angle_site_symmetry_3
_geom_angle_publ_flag
F1 Al1 O3 127.7(2) . . ?
F1 Al1 C1 114.0(3) . . ?
O3 Al1 C1 118.2(3) . . ?
F1 Al1 O4 96.8(2) . . ?
O3 Al1 O4 75.2(2) . . ?
C1 Al1 O4 102.8(3) . . ?
F1 Al1 O1 90.7(2) . . ?
O3 Al1 O1 80.2(2) . . ?
C1 Al1 O1 96.9(3) . . ?
O4 Al1 O1 153.7(2) . . ?
C31 O1 Al1 112.7(4) . . ?
F2 Al2 O4 122.7(2) . . ?
F2 Al2 C2 114.5(4) . . ?
O4 Al2 C2 122.8(4) . . ?
F2 Al2 O3 95.9(2) . . ?
O4 Al2 O3 74.9(2) . . ?
C2 Al2 O3 102.3(3) . . ?
F2 Al2 O2 91.6(2) . . ?
O4 Al2 O2 81.4(2) . . ?
C2 Al2 O2 95.6(3) . . ?
O3 Al2 O2 155.5(2) . . ?
C61 O2 Al2 113.7(4) . . ?
C3 O3 Al1 121.2(3) . . ?
C3 O3 Al2 134.0(3) . . ?
Al1 O3 Al2 104.4(2) . . ?
O3 C3 C31 104.8(4) . . ?
O3 C3 C21 110.8(5) . . ?
C31 C3 C21 109.9(5) . . ?
O3 C3 C11 112.1(5) . . ?
C31 C3 C11 111.7(5) . . ?
C21 C3 C11 107.6(4) . . ?
C4 O4 Al2 120.5(3) . . ?
C4 O4 Al1 134.0(3) . . ?
Al2 O4 Al1 105.4(2) . . ?
O4 C4 C41 113.3(5) . . ?
O4 C4 C61 103.3(4) . . ?
C41 C4 C61 110.8(5) . . ?
O4 C4 C51 112.2(5) . . ?
C41 C4 C51 106.9(5) . . ?
C61 C4 C51 110.4(5) . . ?
C12 C11 C3 114.5(5) . . ?
O12 C12 O13 124.1(7) . . ?
O12 C12 C11 124.1(7) . . ?
O13 C12 C11 111.8(6) . . ?
C12 O13 C13 117.7(7) . . ?
C14 C13 O13 114.6(10) . . ?
C22 C21 C3 113.6(5) . . ?
O22 C22 O23 125.5(7) . . ?
O22 C22 C21 124.5(6) . . ?
O23 C22 C21 109.8(5) . . ?
C22 O23 C23 116.7(6) . . ?
C24 C23 O23 109.3(8) . . ?
C31 O31 C32 118.7(5) . . ?
O1 C31 O31 123.4(5) . . ?
O1 C31 C3 121.0(5) . . ?
O31 C31 C3 115.7(5) . . ?
O31 C32 C33 108.8(6) . . ?
C42 C41 C4 113.8(5) . . ?
O42 C42 O43 123.5(7) . . ?
O42 C42 C41 124.9(7) . . ?
O43 C42 C41 111.6(6) . . ?
C42 O43 C43 115.1(6) . . ?
C44 C43 O43 109.6(11) . . ?
C52 C51 C4 113.7(5) . . ?
O52 C52 O53 123.9(7) . . ?
O52 C52 C51 124.1(7) . . ?
O53 C52 C51 112.0(6) . . ?
C52 O53 C53 117.3(9) . . ?
C54 C53 O53 84.6(16) . . ?
O2 C61 O61 124.4(6) . . ?
O2 C61 C4 121.0(5) . . ?
O61 C61 C4 114.6(5) . . ?
C61 O61 C62 115.7(5) . . ?
C63 C62 O61 108.2(6) . . ?

loop_
_geom_bond_atom_site_label_1
_geom_bond_atom_site_label_2
_geom_bond_distance
_geom_bond_site_symmetry_2
_geom_bond_publ_flag
Al1 F1 1.670(4) . ?
Al1 O3 1.863(4) . ?
Al1 C1 1.902(8) . ?
Al1 O4 1.916(4) . ?
Al1 O1 2.045(5) . ?
O1 C31 1.235(7) . ?
Al2 F2 1.679(4) . ?
Al2 O4 1.859(4) . ?
Al2 C2 1.909(9) . ?
Al2 O3 1.935(4) . ?
Al2 O2 1.987(4) . ?
O2 C61 1.226(7) . ?
O3 C3 1.413(7) . ?
C3 C31 1.507(8) . ?
C3 C21 1.534(8) . ?
C3 C11 1.535(8) . ?
O4 C4 1.426(7) . ?
C4 C41 1.524(9) . ?
C4 C61 1.528(8) . ?
C4 C51 1.540(8) . ?
C11 C12 1.501(10) . ?
C12 O12 1.203(8) . ?
C12 O13 1.314(8) . ?
O13 C13 1.451(11) . ?
C13 C14 1.30(2) . ?
C21 C22 1.515(9) . ?
O22 C22 1.189(8) . ?
C22 O23 1.336(8) . ?
O23 C23 1.473(9) . ?
C23 C24 1.455(15) . ?
O31 C31 1.302(7) . ?
O31 C32 1.462(7) . ?
C32 C33 1.466(10) . ?
C41 C42 1.501(9) . ?
C42 O42 1.170(8) . ?
C42 O43 1.308(9) . ?
O43 C43 1.461(9) . ?
C43 C44 1.36(2) . ?
C51 C52 1.501(10) . ?
C52 O52 1.200(8) . ?
C52 O53 1.311(9) . ?
O53 C53 1.68(2) . ?
C53 C54 1.19(2) . ?
C61 O61 1.307(8) . ?
O61 C62 1.483(8) . ?
C62 C63 1.449(10) . ?
